data_4022269
loop_
_publ_author_name
'Izabela Schmidt'
'Piotr J. Chmielewski'
'Zbigniew Ciunik'

_publ_section_title
;
 Alkylation of the Inverted Porphyrin Nickel(II) Complex
 by Dihalogenalkanes: Formation of Monomeric and Dimeric Derivatives
;
_journal_name_full 'Journal of Organic Chemistry'
_journal_page_first 8917
_journal_page_last 8927
_journal_paper_doi 10.1021/jo026328n
_journal_volume 67
_journal_year 2002
_chemical_formula_sum 'C46 H31 Br N4 Ni'
_chemical_formula_weight 778.37
_chemical_name_systematic
;
 ?
;
_space_group_IT_number 2
_symmetry_cell_setting triclinic
_symmetry_space_group_name_Hall '-P 1'
_symmetry_space_group_name_H-M 'P -1'
_atom_sites_solution_hydrogens geom
_atom_sites_solution_primary direct
_atom_sites_solution_secondary difmap
_audit_creation_method SHELXL-97
_cell_angle_alpha 96.515(9)
_cell_angle_beta 106.851(9)
_cell_angle_gamma 94.268(7)
_cell_formula_units_Z 2
_cell_length_a 9.9916(9)
_cell_length_b 12.6105(11)
_cell_length_c 14.2706(17)
_cell_measurement_reflns_used 3200
_cell_measurement_temperature 100(2)
_cell_measurement_theta_max 28.52
_cell_measurement_theta_min 3.62
_cell_volume 1698.8(3)
_computing_cell_refinement 'Oxford Diffraction (Poland) Sp. z o.o'
_computing_data_collection 'Oxford Diffraction (Poland) Sp. z o.o'
_computing_data_reduction 'Oxford Diffraction (Poland) Sp. z o.o'
_computing_molecular_graphics 'SHELXTL-NT V5.1, Bruker AXS 1999'
_computing_publication_material 'SHELXL-97 (Sheldrick, 1997)'
_computing_structure_refinement 'SHELXL-97 (Sheldrick, 1997)'
_computing_structure_solution 'SHELXS-97 (Sheldrick, 1990)'
_diffrn_ambient_temperature 100(2)
_diffrn_measured_fraction_theta_full 0.865
_diffrn_measured_fraction_theta_max 0.865
_diffrn_measurement_device_type 'Kuma KM4CCD'
_diffrn_measurement_method '\o scan'
_diffrn_radiation_monochromator graphite
_diffrn_radiation_source 'fine-focus sealed tube'
_diffrn_radiation_type MoK\a
_diffrn_radiation_wavelength 0.71073
_diffrn_reflns_av_R_equivalents 0.0335
_diffrn_reflns_av_sigmaI/netI 0.0499
_diffrn_reflns_limit_h_max 13
_diffrn_reflns_limit_h_min -12
_diffrn_reflns_limit_k_max 16
_diffrn_reflns_limit_k_min -16
_diffrn_reflns_limit_l_max 11
_diffrn_reflns_limit_l_min -19
_diffrn_reflns_number 11694
_diffrn_reflns_theta_full 28.52
_diffrn_reflns_theta_max 28.52
_diffrn_reflns_theta_min 3.62
_diffrn_standards_number 'none (area detector data)'
_exptl_absorpt_coefficient_mu 1.789
_exptl_absorpt_correction_T_max 0.70576
_exptl_absorpt_correction_T_min 0.50925
_exptl_absorpt_correction_type analytical
_exptl_crystal_density_diffrn 1.522
_exptl_crystal_density_method 'not measured'
_exptl_crystal_F_000 796
_exptl_crystal_size_max 0.49
_exptl_crystal_size_mid 0.28
_exptl_crystal_size_min 0.25
_refine_diff_density_max 3.578
_refine_diff_density_min -0.556
_refine_diff_density_rms 0.109
_refine_ls_extinction_method none
_refine_ls_goodness_of_fit_ref 1.037
_refine_ls_hydrogen_treatment mixed
_refine_ls_matrix_type full
_refine_ls_number_parameters 469
_refine_ls_number_reflns 7450
_refine_ls_number_restraints 0
_refine_ls_restrained_S_all 1.037
_refine_ls_R_factor_all 0.0838
_refine_ls_R_factor_gt 0.0687
_refine_ls_shift/su_max 0.000
_refine_ls_shift/su_mean 0.000
_refine_ls_structure_factor_coef Fsqd
_refine_ls_weighting_details 'w=1/[\s^2^(Fo^2^)+(0.0950P)^2^+5.4360P] where P=(Fo^2^+2Fc^2^)/3'
_refine_ls_weighting_scheme calc
_refine_ls_wR_factor_gt 0.1838
_refine_ls_wR_factor_ref 0.1941
_reflns_number_gt 5752
_reflns_number_total 7450
_reflns_threshold_expression >2sigma(I)
_cod_data_source_file jo026328n-3_s2.cif
_cod_data_source_block ch1abs
_cod_depositor_comments
;
The following automatic conversions were performed:
'_symmetry_cell_setting' value 'Triclinic' changed to 'triclinic'
according to '/home/saulius/struct/CIF-dictionaries/cif_core.dic'
dictionary named 'cif_core.dic' version 2.4.1 from
2010-06-29.

'_exptl_absorpt_correction_type' value 'Analytical' changed
to 'analytical' according to
'/home/saulius/struct/CIF-dictionaries/cif_core.dic' dictionary named
'cif_core.dic' version 2.4.1 from 2010-06-29.

Automatic conversion script
Id: cif_fix_enum 1527 2010-12-29 10:47:43Z saulius 

The following automatic conversions were performed:

'_refine_ls_weighting_scheme' value 'calc
w=1/[\s^2^(Fo^2^)+(0.0950P)^2^+5.4360P] where P=(Fo^2^+2Fc^2^)/3' was
changed to 'calc'. New tag '_refine_ls_weighting_details' was
created. The value of the new tag was set to
'w=1/[\s^2^(Fo^2^)+(0.0950P)^2^+5.4360P] where P=(Fo^2^+2Fc^2^)/3'.

Automatic conversion script
Id: cif_fix_values 3143 2015-03-26 13:38:13Z robertas 
;
_cod_database_code 4022269

loop_
_symmetry_equiv_pos_as_xyz
'x, y, z'
'-x, -y, -z'

loop_
_atom_site_label
_atom_site_type_symbol
_atom_site_fract_x
_atom_site_fract_y
_atom_site_fract_z
_atom_site_U_iso_or_equiv
_atom_site_adp_type
_atom_site_occupancy
_atom_site_calc_flag
_atom_site_refinement_flags
Ni1 Ni 0.95970(5) 0.48556(4) 0.69085(4) 0.02252(16) Uani 1 d .
Br1 Br 0.42520(7) 0.46569(5) 0.21941(5) 0.03379(19) Uani 0.70 d P
N1 N 1.0168(4) 0.3456(3) 0.6536(3) 0.0236(7) Uani 1 d .
N2 N 0.8953(4) 0.6234(3) 0.7270(3) 0.0259(7) Uani 1 d .
N3 N 1.0925(4) 0.4966(3) 0.8242(3) 0.0268(8) Uani 1 d .
N4 N 0.7398(4) 0.4356(3) 0.3888(3) 0.0319(8) Uani 1 d .
C1 C 0.8200(4) 0.3988(3) 0.4771(3) 0.0252(8) Uani 1 d .
C3 C 0.7095(5) 0.5327(4) 0.4131(4) 0.0316(10) Uani 1 d .
H3A H 0.6595 0.5765 0.3681 0.038 Uiso 1 calc R
C4 C 0.7634(4) 0.5615(3) 0.5173(3) 0.0262(9) Uani 1 d .
C5 C 0.7329(4) 0.6529(3) 0.5683(3) 0.0275(9) Uani 1 d .
C6 C 0.7920(4) 0.6778(3) 0.6689(3) 0.0277(9) Uani 1 d .
C7 C 0.7606(5) 0.7662(4) 0.7289(4) 0.0328(10) Uani 1 d .
H7A H 0.6932 0.8143 0.7068 0.039 Uiso 1 calc R
C8 C 0.8445(5) 0.7683(4) 0.8223(4) 0.0324(10) Uani 1 d .
H8A H 0.8465 0.8175 0.8784 0.039 Uiso 1 calc R
C9 C 0.9311(5) 0.6813(3) 0.8206(3) 0.0274(9) Uani 1 d .
C10 C 1.0404(4) 0.6663(3) 0.9034(3) 0.0259(9) Uani 1 d .
C11 C 1.1193(4) 0.5798(3) 0.9012(3) 0.0281(9) Uani 1 d .
C12 C 1.2438(5) 0.5676(4) 0.9802(4) 0.0337(10) Uani 1 d .
H12A H 1.2853 0.6159 1.0396 0.040 Uiso 1 calc R
C13 C 1.2889(5) 0.4753(4) 0.9533(3) 0.0312(10) Uani 1 d .
H13A H 1.3690 0.4455 0.9902 0.037 Uiso 1 calc R
C14 C 1.1936(4) 0.4289(3) 0.8577(3) 0.0272(9) Uani 1 d .
C15 C 1.2046(4) 0.3307(3) 0.8074(3) 0.0267(9) Uani 1 d .
C16 C 1.1160(4) 0.2920(3) 0.7135(3) 0.0252(8) Uani 1 d .
C17 C 1.1133(5) 0.1850(4) 0.6653(3) 0.0307(9) Uani 1 d .
H17A H 1.1713 0.1323 0.6912 0.037 Uiso 1 calc R
C18 C 1.0131(5) 0.1728(4) 0.5764(3) 0.0303(9) Uani 1 d .
H18A H 0.9854 0.1096 0.5293 0.036 Uiso 1 calc R
C19 C 0.9569(4) 0.2735(3) 0.5668(3) 0.0257(8) Uani 1 d .
C20 C 0.8633(4) 0.2958(3) 0.4804(3) 0.0253(8) Uani 1 d .
C21 C 0.8418(4) 0.4793(3) 0.5582(3) 0.0228(8) Uani 1 d .
C22 C 0.6301(4) 0.7215(3) 0.5123(3) 0.0262(9) Uani 1 d .
C23 C 0.4937(5) 0.6773(4) 0.4588(3) 0.0306(9) Uani 1 d .
H23A H 0.4643 0.6046 0.4614 0.037 Uiso 1 calc R
C24 C 0.3992(5) 0.7382(4) 0.4015(3) 0.0332(10) Uani 1 d .
H24A H 0.3068 0.7069 0.3645 0.040 Uiso 1 calc R
C25 C 0.4416(5) 0.8443(4) 0.3990(3) 0.0345(11) Uani 1 d .
H25A H 0.3777 0.8862 0.3604 0.041 Uiso 1 calc R
C26 C 0.5759(6) 0.8903(4) 0.4522(4) 0.0378(11) Uani 1 d .
H26A H 0.6043 0.9633 0.4499 0.045 Uiso 1 calc R
C27 C 0.6702(5) 0.8291(4) 0.5095(4) 0.0364(11) Uani 1 d .
H27A H 0.7621 0.8611 0.5468 0.044 Uiso 1 calc R
C28 C 1.0769(4) 0.7467(4) 0.9949(3) 0.0275(9) Uani 1 d .
C29 C 1.0778(5) 0.7154(4) 1.0863(4) 0.0357(10) Uani 1 d .
H29A H 1.0573 0.6417 1.0906 0.043 Uiso 1 calc R
C30 C 1.1082(5) 0.7906(5) 1.1702(4) 0.0411(12) Uani 1 d .
H30A H 1.1085 0.7680 1.2316 0.049 Uiso 1 calc R
C31 C 1.1383(5) 0.8985(5) 1.1654(4) 0.0421(13) Uani 1 d .
H31A H 1.1584 0.9500 1.2231 0.050 Uiso 1 calc R
C32 C 1.1387(5) 0.9306(4) 1.0760(4) 0.0389(12) Uani 1 d .
H32A H 1.1590 1.0045 1.0722 0.047 Uiso 1 calc R
C33 C 1.1094(5) 0.8548(4) 0.9913(3) 0.0307(10) Uani 1 d .
H33A H 1.1117 0.8775 0.9305 0.037 Uiso 1 calc R
C34 C 1.3121(4) 0.2637(3) 0.8599(3) 0.0267(9) Uani 1 d .
C35 C 1.3003(5) 0.2242(4) 0.9448(3) 0.0327(10) Uani 1 d .
H35A H 1.2212 0.2369 0.9670 0.039 Uiso 1 calc R
C36 C 1.4037(5) 0.1658(4) 0.9978(3) 0.0345(10) Uani 1 d .
H36A H 1.3949 0.1391 1.0556 0.041 Uiso 1 calc R
C37 C 1.5183(5) 0.1476(4) 0.9652(4) 0.0338(10) Uani 1 d .
H37A H 1.5895 0.1093 1.0016 0.041 Uiso 1 calc R
C38 C 1.5306(5) 0.1844(4) 0.8803(4) 0.0329(10) Uani 1 d .
H38A H 1.6094 0.1709 0.8581 0.039 Uiso 1 calc R
C39 C 1.4261(5) 0.2418(4) 0.8270(3) 0.0298(9) Uani 1 d .
H39A H 1.4336 0.2659 0.7678 0.036 Uiso 1 calc R
C40 C 0.8138(5) 0.2083(3) 0.3943(3) 0.0267(9) Uani 1 d .
C41 C 0.6746(5) 0.1616(4) 0.3630(3) 0.0303(9) Uani 1 d .
H41A H 0.6110 0.1841 0.3974 0.036 Uiso 1 calc R
C42 C 0.6286(5) 0.0815(4) 0.2808(4) 0.0366(11) Uani 1 d .
H42A H 0.5335 0.0500 0.2593 0.044 Uiso 1 calc R
C43 C 0.7217(6) 0.0477(4) 0.2302(3) 0.0358(11) Uani 1 d .
H43A H 0.6898 -0.0058 0.1737 0.043 Uiso 1 calc R
C44 C 0.8604(5) 0.0922(4) 0.2627(3) 0.0348(10) Uani 1 d .
H44A H 0.9247 0.0679 0.2295 0.042 Uiso 1 calc R
C45 C 0.9064(5) 0.1729(4) 0.3439(3) 0.0303(9) Uani 1 d .
H45A H 1.0017 0.2039 0.3652 0.036 Uiso 1 calc R
C46 C 0.7016(6) 0.3915(5) 0.2852(4) 0.0242(12) Uani 0.70 d P
H46A H 0.7575 0.3312 0.2777 0.029 Uiso 0.70 calc PR
H46B H 0.7264 0.4474 0.2478 0.029 Uiso 0.70 calc PR
C47 C 0.5480(7) 0.3518(5) 0.2413(5) 0.0317(14) Uani 0.70 d P
H47A H 0.5194 0.3063 0.2859 0.038 Uiso 0.70 calc PR
H47B H 0.5341 0.3061 0.1774 0.038 Uiso 0.70 calc PR

loop_
_atom_site_aniso_label
_atom_site_aniso_U_11
_atom_site_aniso_U_22
_atom_site_aniso_U_33
_atom_site_aniso_U_23
_atom_site_aniso_U_13
_atom_site_aniso_U_12
Ni1 0.0174(3) 0.0172(3) 0.0298(3) 0.0046(2) 0.0011(2) 0.00438(18)
Br1 0.0272(3) 0.0292(3) 0.0379(4) 0.0076(3) -0.0025(3) 0.0046(2)
N1 0.0223(17) 0.0218(17) 0.0255(17) 0.0048(13) 0.0042(13) 0.0045(13)
N2 0.0196(17) 0.0199(17) 0.0341(19) 0.0060(14) 0.0001(14) 0.0045(13)
N3 0.0200(17) 0.0209(17) 0.038(2) 0.0054(15) 0.0050(14) 0.0073(13)
N4 0.0264(19) 0.034(2) 0.034(2) 0.0084(16) 0.0053(16) 0.0064(16)
C1 0.0199(19) 0.025(2) 0.028(2) 0.0060(16) 0.0036(16) 0.0026(15)
C3 0.025(2) 0.033(2) 0.038(2) 0.0111(19) 0.0090(18) 0.0074(18)
C4 0.022(2) 0.026(2) 0.030(2) 0.0099(17) 0.0035(16) 0.0058(16)
C5 0.0190(19) 0.023(2) 0.038(2) 0.0116(18) 0.0029(17) 0.0032(15)
C6 0.021(2) 0.021(2) 0.038(2) 0.0076(17) 0.0014(17) 0.0059(16)
C7 0.025(2) 0.025(2) 0.043(3) 0.0056(19) 0.0017(19) 0.0087(17)
C8 0.026(2) 0.029(2) 0.040(2) 0.0044(19) 0.0039(18) 0.0120(18)
C9 0.026(2) 0.018(2) 0.036(2) 0.0043(17) 0.0049(17) 0.0053(16)
C10 0.021(2) 0.020(2) 0.034(2) 0.0056(16) 0.0028(16) 0.0044(15)
C11 0.021(2) 0.022(2) 0.038(2) 0.0045(17) 0.0037(17) 0.0050(16)
C12 0.031(2) 0.027(2) 0.035(2) 0.0020(18) -0.0019(19) 0.0112(18)
C13 0.027(2) 0.026(2) 0.033(2) 0.0000(18) -0.0016(18) 0.0083(17)
C14 0.022(2) 0.022(2) 0.033(2) 0.0041(17) -0.0003(17) 0.0069(16)
C15 0.022(2) 0.024(2) 0.033(2) 0.0062(17) 0.0047(17) 0.0101(16)
C16 0.021(2) 0.023(2) 0.031(2) 0.0055(16) 0.0059(16) 0.0083(15)
C17 0.032(2) 0.025(2) 0.034(2) 0.0062(18) 0.0064(18) 0.0113(18)
C18 0.034(2) 0.023(2) 0.034(2) 0.0063(17) 0.0080(19) 0.0103(18)
C19 0.026(2) 0.021(2) 0.029(2) 0.0039(16) 0.0062(16) 0.0033(16)
C20 0.0203(19) 0.025(2) 0.030(2) 0.0059(16) 0.0059(16) 0.0012(15)
C21 0.0168(18) 0.0176(19) 0.034(2) 0.0077(16) 0.0067(16) 0.0012(14)
C22 0.023(2) 0.026(2) 0.030(2) 0.0079(17) 0.0050(16) 0.0092(16)
C23 0.025(2) 0.026(2) 0.040(2) 0.0105(18) 0.0048(18) 0.0073(17)
C24 0.024(2) 0.039(3) 0.032(2) 0.0070(19) -0.0008(18) 0.0125(19)
C25 0.040(3) 0.037(3) 0.031(2) 0.0145(19) 0.0085(19) 0.023(2)
C26 0.045(3) 0.024(2) 0.044(3) 0.014(2) 0.009(2) 0.011(2)
C27 0.029(2) 0.032(2) 0.046(3) 0.013(2) 0.004(2) 0.0063(19)
C28 0.021(2) 0.028(2) 0.031(2) 0.0036(17) 0.0021(16) 0.0090(16)
C29 0.023(2) 0.043(3) 0.042(3) 0.014(2) 0.0078(19) 0.0109(19)
C30 0.022(2) 0.072(4) 0.029(2) 0.010(2) 0.0052(18) 0.012(2)
C31 0.029(2) 0.055(3) 0.035(3) -0.008(2) 0.001(2) 0.020(2)
C32 0.037(3) 0.031(2) 0.039(3) -0.003(2) -0.004(2) 0.017(2)
C33 0.032(2) 0.027(2) 0.030(2) 0.0033(17) 0.0015(18) 0.0140(18)
C34 0.021(2) 0.023(2) 0.031(2) 0.0018(16) -0.0006(16) 0.0079(16)
C35 0.031(2) 0.034(2) 0.034(2) 0.0079(19) 0.0071(19) 0.0150(19)
C36 0.039(3) 0.031(2) 0.030(2) 0.0056(18) 0.0031(19) 0.013(2)
C37 0.026(2) 0.026(2) 0.043(3) 0.0035(19) -0.0015(19) 0.0100(17)
C38 0.022(2) 0.029(2) 0.044(3) 0.0031(19) 0.0025(18) 0.0104(17)
C39 0.025(2) 0.027(2) 0.036(2) 0.0064(18) 0.0057(18) 0.0074(17)
C40 0.029(2) 0.022(2) 0.029(2) 0.0085(16) 0.0054(17) 0.0056(16)
C41 0.029(2) 0.024(2) 0.034(2) 0.0023(17) 0.0050(18) 0.0040(17)
C42 0.035(2) 0.032(2) 0.037(2) 0.000(2) 0.002(2) 0.0005(19)
C43 0.047(3) 0.027(2) 0.027(2) 0.0012(18) 0.003(2) 0.007(2)
C44 0.041(3) 0.038(3) 0.027(2) 0.0070(19) 0.0114(19) 0.012(2)
C45 0.027(2) 0.032(2) 0.031(2) 0.0078(18) 0.0048(17) 0.0061(17)
C46 0.028(3) 0.024(3) 0.023(3) 0.007(2) 0.010(2) 0.007(2)
C47 0.030(3) 0.023(3) 0.036(3) 0.001(3) 0.001(3) 0.006(2)

loop_
_atom_type_symbol
_atom_type_description
_atom_type_scat_dispersion_real
_atom_type_scat_dispersion_imag
_atom_type_scat_source
C C 0.0033 0.0016 'International Tables Vol C Tables 4.2.6.8 and 6.1.1.4'
H H 0.0000 0.0000 'International Tables Vol C Tables 4.2.6.8 and 6.1.1.4'
N N 0.0061 0.0033 'International Tables Vol C Tables 4.2.6.8 and 6.1.1.4'
Ni Ni 0.3393 1.1124 'International Tables Vol C Tables 4.2.6.8 and 6.1.1.4'
Br Br -0.2901 2.4595 'International Tables Vol C Tables 4.2.6.8 and 6.1.1.4'

loop_
_geom_angle_atom_site_label_1
_geom_angle_atom_site_label_2
_geom_angle_atom_site_label_3
_geom_angle
C21 Ni1 N1 88.90(16)
C21 Ni1 N3 175.78(16)
N1 Ni1 N3 90.79(14)
C21 Ni1 N2 90.12(16)
N1 Ni1 N2 177.88(15)
N3 Ni1 N2 90.33(15)
C16 N1 C19 105.1(3)
C16 N1 Ni1 126.3(3)
C19 N1 Ni1 128.2(3)
C9 N2 C6 104.6(3)
C9 N2 Ni1 126.3(3)
C6 N2 Ni1 128.6(3)
C11 N3 C14 104.2(3)
C11 N3 Ni1 128.1(3)
C14 N3 Ni1 127.2(3)
C3 N4 C1 108.1(4)
C3 N4 C46 118.9(4)
C1 N4 C46 132.7(4)
C20 C1 C21 126.3(4)
C20 C1 N4 124.0(4)
C21 C1 N4 109.7(4)
N4 C3 C4 109.1(4)
C5 C4 C3 123.5(4)
C5 C4 C21 127.4(4)
C3 C4 C21 108.9(4)
C6 C5 C4 120.5(4)
C6 C5 C22 120.5(4)
C4 C5 C22 119.0(4)
C5 C6 N2 125.0(4)
C5 C6 C7 124.7(4)
N2 C6 C7 110.3(4)
C8 C7 C6 107.5(4)
C7 C8 C9 106.9(4)
N2 C9 C10 127.0(4)
N2 C9 C8 110.6(4)
C10 C9 C8 122.2(4)
C11 C10 C9 121.3(4)
C11 C10 C28 119.3(4)
C9 C10 C28 119.4(4)
N3 C11 C10 125.5(4)
N3 C11 C12 111.0(4)
C10 C11 C12 123.5(4)
C13 C12 C11 106.6(4)
C12 C13 C14 107.4(4)
N3 C14 C15 125.5(4)
N3 C14 C13 110.5(4)
C15 C14 C13 123.9(4)
C16 C15 C14 122.1(4)
C16 C15 C34 120.0(4)
C14 C15 C34 117.8(4)
N1 C16 C15 127.1(4)
N1 C16 C17 109.9(4)
C15 C16 C17 123.0(4)
C18 C17 C16 107.7(4)
C17 C18 C19 106.9(4)
C20 C19 N1 126.1(4)
C20 C19 C18 123.5(4)
N1 C19 C18 110.3(4)
C19 C20 C1 119.0(4)
C19 C20 C40 118.1(4)
C1 C20 C40 122.8(4)
C1 C21 C4 103.9(4)
C1 C21 Ni1 129.3(3)
C4 C21 Ni1 126.7(3)
C23 C22 C27 118.6(4)
C23 C22 C5 120.3(4)
C27 C22 C5 121.0(4)
C22 C23 C24 121.1(4)
C25 C24 C23 119.3(4)
C26 C25 C24 120.7(4)
C25 C26 C27 119.9(4)
C22 C27 C26 120.4(5)
C33 C28 C29 118.3(4)
C33 C28 C10 120.6(4)
C29 C28 C10 121.1(4)
C30 C29 C28 120.8(5)
C29 C30 C31 120.5(5)
C32 C31 C30 119.4(5)
C31 C32 C33 120.3(5)
C28 C33 C32 120.8(5)
C39 C34 C35 118.8(4)
C39 C34 C15 121.3(4)
C35 C34 C15 119.9(4)
C34 C35 C36 120.8(4)
C37 C36 C35 119.4(5)
C38 C37 C36 120.7(4)
C37 C38 C39 119.7(4)
C34 C39 C38 120.6(4)
C41 C40 C45 119.2(4)
C41 C40 C20 120.4(4)
C45 C40 C20 120.3(4)
C40 C41 C42 119.9(4)
C43 C42 C41 120.3(5)
C44 C43 C42 119.7(4)
C43 C44 C45 120.2(4)
C44 C45 C40 120.6(4)
N4 C46 C47 113.4(5)
C46 C47 Br1 114.2(4)

loop_
_geom_bond_atom_site_label_1
_geom_bond_atom_site_label_2
_geom_bond_distance
Ni1 C21 1.906(4)
Ni1 N1 1.959(3)
Ni1 N3 1.962(4)
Ni1 N2 1.964(4)
Br1 C47 1.951(6)
N1 C16 1.383(5)
N1 C19 1.396(5)
N2 C9 1.381(6)
N2 C6 1.400(5)
N3 C11 1.381(6)
N3 C14 1.385(5)
N4 C3 1.315(6)
N4 C1 1.432(5)
N4 C46 1.447(7)
C1 C20 1.400(6)
C1 C21 1.404(6)
C3 C4 1.421(6)
C4 C5 1.394(6)
C4 C21 1.423(5)
C5 C6 1.373(6)
C5 C22 1.502(5)
C6 C7 1.437(6)
C7 C8 1.349(7)
C8 C9 1.450(6)
C9 C10 1.399(6)
C10 C11 1.395(6)
C10 C28 1.495(6)
C11 C12 1.449(6)
C12 C13 1.336(6)
C13 C14 1.447(6)
C14 C15 1.388(6)
C15 C16 1.384(6)
C15 C34 1.497(5)
C16 C17 1.437(6)
C17 C18 1.354(6)
C18 C19 1.430(6)
C19 C20 1.388(6)
C20 C40 1.494(6)
C22 C23 1.392(6)
C22 C27 1.394(7)
C23 C24 1.397(6)
C24 C25 1.381(7)
C25 C26 1.381(7)
C26 C27 1.398(6)
C28 C33 1.387(6)
C28 C29 1.402(7)
C29 C30 1.384(7)
C30 C31 1.385(8)
C31 C32 1.383(8)
C32 C33 1.397(6)
C34 C39 1.386(6)
C34 C35 1.394(7)
C35 C36 1.403(6)
C36 C37 1.380(7)
C37 C38 1.380(7)
C38 C39 1.404(6)
C40 C41 1.392(6)
C40 C45 1.395(6)
C41 C42 1.398(6)
C42 C43 1.396(7)
C43 C44 1.379(7)
C44 C45 1.395(7)
C46 C47 1.502(9)

loop_
_geom_torsion_atom_site_label_1
_geom_torsion_atom_site_label_2
_geom_torsion_atom_site_label_3
_geom_torsion_atom_site_label_4
_geom_torsion
C21 Ni1 N1 C16 176.1(4)
N3 Ni1 N1 C16 0.3(4)
N2 Ni1 N1 C16 -122(4)
C21 Ni1 N1 C19 -11.9(4)
N3 Ni1 N1 C19 172.3(4)
N2 Ni1 N1 C19 50(4)
C21 Ni1 N2 C9 176.0(4)
N1 Ni1 N2 C9 114(4)
N3 Ni1 N2 C9 -8.2(4)
C21 Ni1 N2 C6 4.8(4)
N1 Ni1 N2 C6 -58(4)
N3 Ni1 N2 C6 -179.4(4)
C21 Ni1 N3 C11 93(2)
N1 Ni1 N3 C11 178.7(4)
N2 Ni1 N3 C11 -3.1(4)
C21 Ni1 N3 C14 -78(2)
N1 Ni1 N3 C14 8.1(4)
N2 Ni1 N3 C14 -173.7(4)
C3 N4 C1 C20 175.8(4)
C46 N4 C1 C20 -10.5(8)
C3 N4 C1 C21 -1.6(5)
C46 N4 C1 C21 172.1(5)
C1 N4 C3 C4 -2.0(5)
C46 N4 C3 C4 -176.7(4)
N4 C3 C4 C5 -170.9(4)
N4 C3 C4 C21 4.9(5)
C3 C4 C5 C6 -178.0(4)
C21 C4 C5 C6 6.9(7)
C3 C4 C5 C22 4.3(7)
C21 C4 C5 C22 -170.8(4)
C4 C5 C6 N2 6.7(7)
C22 C5 C6 N2 -175.7(4)
C4 C5 C6 C7 -176.0(4)
C22 C5 C6 C7 1.7(7)
C9 N2 C6 C5 175.0(4)
Ni1 N2 C6 C5 -12.3(7)
C9 N2 C6 C7 -2.7(5)
Ni1 N2 C6 C7 170.0(3)
C5 C6 C7 C8 -176.5(4)
N2 C6 C7 C8 1.1(5)
C6 C7 C8 C9 0.9(5)
C6 N2 C9 C10 -172.8(4)
Ni1 N2 C9 C10 14.2(7)
C6 N2 C9 C8 3.3(5)
Ni1 N2 C9 C8 -169.7(3)
C7 C8 C9 N2 -2.7(5)
C7 C8 C9 C10 173.6(4)
N2 C9 C10 C11 -6.5(7)
C8 C9 C10 C11 177.7(4)
N2 C9 C10 C28 171.2(4)
C8 C9 C10 C28 -4.5(7)
C14 N3 C11 C10 -177.3(4)
Ni1 N3 C11 C10 10.4(7)
C14 N3 C11 C12 4.0(5)
Ni1 N3 C11 C12 -168.3(3)
C9 C10 C11 N3 -6.3(7)
C28 C10 C11 N3 176.0(4)
C9 C10 C11 C12 172.3(4)
C28 C10 C11 C12 -5.5(7)
N3 C11 C12 C13 -2.5(6)
C10 C11 C12 C13 178.7(5)
C11 C12 C13 C14 -0.1(6)
C11 N3 C14 C15 176.6(5)
Ni1 N3 C14 C15 -11.0(7)
C11 N3 C14 C13 -4.0(5)
Ni1 N3 C14 C13 168.3(3)
C12 C13 C14 N3 2.6(6)
C12 C13 C14 C15 -178.0(5)
N3 C14 C15 C16 3.1(7)
C13 C14 C15 C16 -176.2(5)
N3 C14 C15 C34 -174.0(4)
C13 C14 C15 C34 6.7(7)
C19 N1 C16 C15 179.3(4)
Ni1 N1 C16 C15 -7.2(6)
C19 N1 C16 C17 -2.4(5)
Ni1 N1 C16 C17 171.1(3)
C14 C15 C16 N1 6.5(7)
C34 C15 C16 N1 -176.5(4)
C14 C15 C16 C17 -171.7(4)
C34 C15 C16 C17 5.4(7)
N1 C16 C17 C18 0.0(5)
C15 C16 C17 C18 178.4(4)
C16 C17 C18 C19 2.4(5)
C16 N1 C19 C20 -172.1(4)
Ni1 N1 C19 C20 14.5(6)
C16 N1 C19 C18 3.9(5)
Ni1 N1 C19 C18 -169.5(3)
C17 C18 C19 C20 172.2(4)
C17 C18 C19 N1 -4.0(5)
N1 C19 C20 C1 -1.2(7)
C18 C19 C20 C1 -176.7(4)
N1 C19 C20 C40 178.4(4)
C18 C19 C20 C40 2.9(6)
C21 C1 C20 C19 -12.0(7)
N4 C1 C20 C19 171.0(4)
C21 C1 C20 C40 168.5(4)
N4 C1 C20 C40 -8.5(7)
C20 C1 C21 C4 -172.9(4)
N4 C1 C21 C4 4.4(5)
C20 C1 C21 Ni1 11.6(7)
N4 C1 C21 Ni1 -171.0(3)
C5 C4 C21 C1 170.1(4)
C3 C4 C21 C1 -5.6(5)
C5 C4 C21 Ni1 -14.4(6)
C3 C4 C21 Ni1 170.0(3)
N1 Ni1 C21 C1 -0.1(4)
N3 Ni1 C21 C1 86(2)
N2 Ni1 C21 C1 -178.3(4)
N1 Ni1 C21 C4 -174.6(4)
N3 Ni1 C21 C4 -89(2)
N2 Ni1 C21 C4 7.3(4)
C6 C5 C22 C23 -120.1(5)
C4 C5 C22 C23 57.6(6)
C6 C5 C22 C27 62.3(6)
C4 C5 C22 C27 -120.0(5)
C27 C22 C23 C24 1.6(7)
C5 C22 C23 C24 -176.1(4)
C22 C23 C24 C25 -1.0(7)
C23 C24 C25 C26 0.3(7)
C24 C25 C26 C27 -0.3(8)
C23 C22 C27 C26 -1.5(7)
C5 C22 C27 C26 176.1(5)
C25 C26 C27 C22 0.9(8)
C11 C10 C28 C33 122.8(5)
C9 C10 C28 C33 -54.9(6)
C11 C10 C28 C29 -57.9(6)
C9 C10 C28 C29 124.3(5)
C33 C28 C29 C30 0.9(6)
C10 C28 C29 C30 -178.3(4)
C28 C29 C30 C31 0.1(7)
C29 C30 C31 C32 -0.5(7)
C30 C31 C32 C33 -0.1(7)
C29 C28 C33 C32 -1.6(6)
C10 C28 C33 C32 177.7(4)
C31 C32 C33 C28 1.2(7)
C16 C15 C34 C39 68.1(6)
C14 C15 C34 C39 -114.8(5)
C16 C15 C34 C35 -113.4(5)
C14 C15 C34 C35 63.7(6)
C39 C34 C35 C36 1.8(7)
C15 C34 C35 C36 -176.8(4)
C34 C35 C36 C37 0.0(7)
C35 C36 C37 C38 -1.2(7)
C36 C37 C38 C39 0.6(7)
C35 C34 C39 C38 -2.4(7)
C15 C34 C39 C38 176.1(4)
C37 C38 C39 C34 1.3(7)
C19 C20 C40 C41 111.0(5)
C1 C20 C40 C41 -69.4(6)
C19 C20 C40 C45 -69.3(5)
C1 C20 C40 C45 110.2(5)
C45 C40 C41 C42 -1.2(6)
C20 C40 C41 C42 178.5(4)
C40 C41 C42 C43 0.4(7)
C41 C42 C43 C44 1.1(7)
C42 C43 C44 C45 -1.8(7)
C43 C44 C45 C40 1.0(7)
C41 C40 C45 C44 0.5(6)
C20 C40 C45 C44 -179.1(4)
C3 N4 C46 C47 -77.3(6)
C1 N4 C46 C47 109.6(6)
N4 C46 C47 Br1 73.3(6)
